data_7133309
loop_
_publ_author_name
'Jiang, Qiao'
'Suzuki, Hiroaki'
'Wada, Yuki'
'Wang, Xiaohan'
'Murakami, Yoichi'
'Matsumoto, Takaya'
'Usov, Pavel M.'
'Kawano, Masaki'

_publ_section_title
;
 Magnetic and thermodynamic control of coordination network
 crystallization using a hexaazaphenalene-based ligand.
;
_journal_issue 63
_journal_name_full 'Chemical communications (Cambridge, England)'
_journal_page_first 8236
_journal_page_last 8239
_journal_paper_doi 10.1039/d4cc01951b
_journal_volume 60
_journal_year 2024
_chemical_formula_moiety 'C45.495 H31.486 Cd N18 O3, 10.17(O), 3.726(C O)'
_chemical_formula_sum 'C49.22 H31.49 Cd N18 O16.9'
_chemical_formula_weight 1257.77
_chemical_name_common Cd-4TPHAP
_space_group_crystal_system orthorhombic
_space_group_IT_number 29
_space_group_name_Hall 'P 2c -2ac'
_space_group_name_H-M_alt 'P c a 21'
_atom_sites_solution_hydrogens mixed
_atom_sites_solution_primary dual
_audit_creation_date 2024-03-11
_audit_creation_method
;
Olex2 1.5
(compiled 2024.02.16 svn.r378c4104 for OlexSys, GUI svn.r6928)
;
_audit_update_record
;
2024-03-11 deposited with the CCDC.	2024-07-10 downloaded from the CCDC.
;
_cell_angle_alpha 90
_cell_angle_beta 90
_cell_angle_gamma 90
_cell_formula_units_Z 4
_cell_length_a 30.3621(3)
_cell_length_b 7.96360(10)
_cell_length_c 28.1930(2)
_cell_measurement_reflns_used 17164
_cell_measurement_temperature 123(2)
_cell_measurement_theta_max 75.9210
_cell_measurement_theta_min 2.8360
_cell_volume 6816.83(12)
_computing_cell_refinement 'CrysAlisPro 1.171.42.90a (Rigaku OD, 2023)'
_computing_data_collection 'CrysAlisPro 1.171.42.90a (Rigaku OD, 2023)'
_computing_data_reduction 'CrysAlisPro 1.171.42.90a (Rigaku OD, 2023)'
_computing_molecular_graphics 'Olex2 1.5 (Dolomanov et al., 2009)'
_computing_publication_material 'Olex2 1.5 (Dolomanov et al., 2009)'
_computing_structure_refinement 'SHELXL 2018/3 (Sheldrick, 2015)'
_computing_structure_solution 'SHELXT 2018/2 (Sheldrick, 2018)'
_diffrn_ambient_temperature 123.15
_diffrn_detector 'Hybrid Pixel Array Detector'
_diffrn_detector_area_resol_mean 10.0000
_diffrn_detector_type HyPix
_diffrn_measured_fraction_theta_full 0.998
_diffrn_measured_fraction_theta_max 0.981
_diffrn_measurement_details
;
List of Runs (angles in degrees, time in seconds):

  # Type    Start    End  Width  t~exp~   \w     \q     \k     \f   Frames
#--------------------------------------------------------------------------
  1  \w     34.00 106.00   0.50    0.48    --  102.75-125.00-180.00  144
  2  \w     40.00 106.00   0.50    0.48    --  102.75 -94.00  90.00  132
  3  \w     -6.00  26.00   0.50    0.48    --  -48.44  19.00  60.00   64
  4  \w     -4.00  26.00   0.50    0.48    --  -48.44  19.00  30.00   60
  5  \w    -60.00  24.00   0.50    0.48    --  -48.44  68.00 -81.00  168
  6  \w    -68.00 -43.00   0.50    0.48    -- -102.00  61.00-120.00   50
  7  \w    -74.00 -49.00   0.50    0.48    -- -102.00  61.00 -90.00   50
  8  \w    -74.00 -49.00   0.50    0.48    -- -102.00  61.00  30.00   50
  9  \w    -60.00 -31.00   0.50    0.48    -- -102.00  61.00 120.00   58
 10  \w   -174.00 -95.00   0.50    0.48    -- -102.00 -73.00 -87.00  158
 11  \w     31.00  67.00   0.50    0.48    --  102.75 -61.00-150.00   72
 12  \w     44.00 102.00   0.50    0.48    --  102.75 -80.00  30.00  116
 13  \w    -22.00   6.00   0.50    0.48    --   48.44 -19.00 150.00   56
 14  \w     34.00  78.00   0.50    0.48    --  102.75 -61.00  60.00   88
 15  \w     46.00  71.00   0.50    0.48    --  102.75 -68.00 145.00   50
 16  \w    117.00 167.00   0.50    0.48    --  102.75  45.00  90.00  100
 17  \w    138.00 172.00   0.50    0.48    --  102.75  61.00  60.00   68
;
_diffrn_measurement_device 'four-circle diffractometer'
_diffrn_measurement_device_type 'XtaLAB Synergy R, DW system, HyPix'
_diffrn_measurement_method '\w scans'
_diffrn_orient_matrix_type 'CrysAlisPro convention (1999,Acta A55,543-557)'
_diffrn_orient_matrix_UB_11 0.0019320000
_diffrn_orient_matrix_UB_12 0.1450737000
_diffrn_orient_matrix_UB_13 0.0360782000
_diffrn_orient_matrix_UB_21 -0.0435370000
_diffrn_orient_matrix_UB_22 -0.0608014000
_diffrn_orient_matrix_UB_23 0.0222071000
_diffrn_orient_matrix_UB_31 0.0260274000
_diffrn_orient_matrix_UB_32 -0.1124712000
_diffrn_orient_matrix_UB_33 0.0345215000
_diffrn_radiation_monochromator mirror
_diffrn_radiation_probe x-ray
_diffrn_radiation_type 'Cu K\a'
_diffrn_radiation_wavelength 1.54184
_diffrn_reflns_av_R_equivalents 0.0388
_diffrn_reflns_av_unetI/netI 0.0313
_diffrn_reflns_Laue_measured_fraction_full 0.998
_diffrn_reflns_Laue_measured_fraction_max 0.981
_diffrn_reflns_limit_h_max 37
_diffrn_reflns_limit_h_min -38
_diffrn_reflns_limit_k_max 7
_diffrn_reflns_limit_k_min -10
_diffrn_reflns_limit_l_max 35
_diffrn_reflns_limit_l_min -25
_diffrn_reflns_number 36119
_diffrn_reflns_point_group_measured_fraction_full 0.800
_diffrn_reflns_point_group_measured_fraction_max 0.764
_diffrn_reflns_theta_full 67.684
_diffrn_reflns_theta_max 76.102
_diffrn_reflns_theta_min 5.536
_diffrn_source 'Rotating-anode X-ray tube'
_diffrn_source_type 'Rigaku (Cu) X-ray Source'
_exptl_absorpt_coefficient_mu 3.180
_exptl_absorpt_correction_T_max 1.00000
_exptl_absorpt_correction_T_min 0.86824
_exptl_absorpt_correction_type multi-scan
_exptl_absorpt_process_details
;
CrysAlisPro 1.171.42.90a (Rigaku Oxford Diffraction, 2023)
Empirical absorption correction using spherical harmonics,
implemented in SCALE3 ABSPACK scaling algorithm.
;
_exptl_crystal_colour 'yellowish colourless'
_exptl_crystal_colour_modifier yellowish
_exptl_crystal_colour_primary colourless
_exptl_crystal_density_diffrn 1.226
_exptl_crystal_description prism
_exptl_crystal_F_000 2544
_exptl_crystal_size_max 0.205
_exptl_crystal_size_mid 0.175
_exptl_crystal_size_min 0.095
_refine_diff_density_max 0.631
_refine_diff_density_min -0.789
_refine_diff_density_rms 0.084
_refine_ls_abs_structure_details
;
 Flack x determined using 2844 quotients [(I+)-(I-)]/[(I+)+(I-)]
 (Parsons, Flack and Wagner, Acta Cryst. B69 (2013) 249-259).
;
_refine_ls_abs_structure_Flack -0.014(5)
_refine_ls_extinction_method none
_refine_ls_goodness_of_fit_ref 1.036
_refine_ls_hydrogen_treatment mixed
_refine_ls_matrix_type full
_refine_ls_number_parameters 980
_refine_ls_number_reflns 10872
_refine_ls_number_restraints 22
_refine_ls_restrained_S_all 1.035
_refine_ls_R_factor_all 0.0608
_refine_ls_R_factor_gt 0.0539
_refine_ls_shift/su_max 0.000
_refine_ls_shift/su_mean 0.000
_refine_ls_structure_factor_coef Fsqd
_refine_ls_weighting_details 'w=1/[\s^2^(Fo^2^)+(0.1209P)^2^+1.1780P] where P=(Fo^2^+2Fc^2^)/3'
_refine_ls_weighting_scheme calc
_refine_ls_wR_factor_gt 0.1509
_refine_ls_wR_factor_ref 0.1593
_reflns_Friedel_coverage 0.525
_reflns_Friedel_fraction_full 0.593
_reflns_Friedel_fraction_max 0.538
_reflns_number_gt 9490
_reflns_number_total 10872
_reflns_threshold_expression 'I > 2\s(I)'
_cod_data_source_file d4cc01951b2.cif
_cod_data_source_block Cd-4TPHAP-2
_cod_depositor_comments 'Adding full bibliography for 7133308--7133309.cif.'
_cod_original_formula_sum 'C49.22 H31.49 Cd N18 O16.90'
_cod_database_code 7133309
_shelx_shelxl_version_number 2018/3
_chemical_oxdiff_formula CdCHNO
_shelx_space_group_comment
;
The symmetry employed for this shelxl refinement is uniquely defined
by the following loop, which should always be used as a source of
symmetry information in preference to the above space-group names.
They are only intended as comments.
;
_olex2_refinement_description
;
1. Fixed Uiso
 At 1.2 times of:
  All C(H) groups
 At 1.5 times of:
  All C(H,H,H) groups, All O(H) groups, All O(H,H) groups
2. Restrained distances
 O1L-H1L
 0.87 with sigma of 0.01
 C2L-H1L
 1.874078 with sigma of 0.02
 Cd1-H1L
 2.873715 with sigma of 0.02
3. Uiso/Uaniso restraints and constraints
Uanis(O8W) \\sim Ueq: with sigma of 0.1 and sigma for terminal atoms of 0.2
Uanis(O16W) \\sim Ueq, Uanis(O12W) \\sim Ueq: with sigma of 0.1 and sigma for
terminal atoms of 0.2
4. Others
 Sof(C2C)=Sof(H2C)=Sof(C3C)=Sof(H3C)=Sof(C5C)=Sof(H5C)=Sof(C6C)=Sof(H6C)=
 Sof(O3W)=Sof(O6W)=Sof(O12W)=1-FVAR(1)
 Sof(C2B)=Sof(H2B)=Sof(C3B)=Sof(H3B)=Sof(C5B)=Sof(H5B)=Sof(C6B)=Sof(H6B)=
 Sof(O2W)=Sof(O7W)=Sof(O9W)=FVAR(1)
 Sof(O11W)=1-FVAR(2)
 Sof(C5S)=Sof(O6S)=FVAR(2)
 Sof(O20W)=1-FVAR(3)
 Sof(C1S)=Sof(O2S)=FVAR(3)
 Sof(C5L)=Sof(H5LA)=Sof(H5LB)=Sof(H5LC)=Sof(O21W)=Sof(O18W)=1-FVAR(4)
 Sof(O1W)=Sof(O19W)=FVAR(4)
 Sof(C3S)=Sof(O4S)=FVAR(5)
 Sof(C7S)=Sof(O8S)=FVAR(6)
 Sof(C1)=Sof(H1)=Sof(C2)=Sof(H2)=Sof(C3)=Sof(H3)=Sof(C4)=Sof(H4)=1-FVAR(7)
 Sof(C23A)=Sof(H23A)=Sof(C24A)=Sof(H24A)=Sof(C26A)=Sof(H26A)=Sof(C27A)=
 Sof(H27A)=FVAR(7)
 Fixed Sof: O10W(0.25) O16W(0.25) O17W(0.25)
5.a Rotating group:
 O3L(H3LA,H3LB)
5.b Me refined with riding coordinates:
 C2L(H2LA,H2LB,H2LC)
5.c Aromatic/amide H refined with riding coordinates:
 C2A(H2A), C3A(H3A), C5A(H5A), C6A(H6A), C13A(H13A), C14A(H14A), C16A(H16A),
 C17A(H17A), C23A(H23A), C24A(H24A), C26A(H26A), C27A(H27A), C2B(H2B), C3B(H3B),
  C5B(H5B), C6B(H6B), C13B(H13B), C14B(H14B), C16B(H16B), C17B(H17B),
 C23B(H23B), C24B(H24B), C26B(H26B), C27B(H27B), C2C(H2C), C3C(H3C), C5C(H5C),
 C6C(H6C), C1(H1), C2(H2), C3(H3), C4(H4)
5.d Idealised Me refined as rotating group:
 C5L(H5LA,H5LB,H5LC)
;
_olex2_submission_special_instructions 'No special instructions were received'
_oxdiff_exptl_absorpt_empirical_details
;
Empirical correction (ABSPACK) includes:
- Absorption correction using spherical harmonics
- Frame scaling
;
_oxdiff_exptl_absorpt_empirical_full_max 1.211
_oxdiff_exptl_absorpt_empirical_full_min 0.823

loop_
_space_group_symop_operation_xyz
'x, y, z'
'-x, -y, z+1/2'
'x+1/2, -y, z'
'-x+1/2, y, z+1/2'

loop_
_atom_site_label
_atom_site_type_symbol
_atom_site_fract_x
_atom_site_fract_y
_atom_site_fract_z
_atom_site_U_iso_or_equiv
_atom_site_adp_type
_atom_site_occupancy
_atom_site_site_symmetry_order
_atom_site_calc_flag
_atom_site_refinement_flags_posn
_atom_site_refinement_flags_adp
_atom_site_refinement_flags_occupancy
_atom_site_disorder_assembly
_atom_site_disorder_group
Cd1 Cd 0.37692(2) 0.91536(5) 0.26345(3) 0.04518(14) Uani 1 1 d D . . . .
N1A N 0.42185(19) 0.6919(7) 0.28702(19) 0.0491(12) Uani 1 1 d . . . . .
C2A C 0.4139(2) 0.6160(11) 0.3289(3) 0.0593(18) Uani 1 1 d . . . . .
H2A H 0.386696 0.637582 0.344404 0.071 Uiso 1 1 calc R U . . .
C3A C 0.4435(2) 0.5084(11) 0.3502(3) 0.0597(17) Uani 1 1 d . . . . .
H3A H 0.436482 0.458998 0.379914 0.072 Uiso 1 1 calc R U . . .
C4A C 0.4829(2) 0.4723(8) 0.3287(2) 0.0481(14) Uani 1 1 d . . . . .
C5A C 0.4913(2) 0.5476(8) 0.2847(2) 0.0488(14) Uani 1 1 d . . . . .
H5A H 0.518020 0.525917 0.268231 0.059 Uiso 1 1 calc R U . . .
C6A C 0.4597(2) 0.6548(7) 0.2657(3) 0.0495(12) Uani 1 1 d . . . . .
H6A H 0.465525 0.704468 0.235734 0.059 Uiso 1 1 calc R U . . .
C7A C 0.5166(2) 0.3682(8) 0.3522(2) 0.0473(14) Uani 1 1 d . . . . .
N8A N 0.51129(19) 0.3447(7) 0.39885(19) 0.0486(12) Uani 1 1 d . . . . .
C9A C 0.5430(2) 0.2495(7) 0.4202(2) 0.0472(13) Uani 1 1 d . . . . .
N10A N 0.5395(2) 0.2143(7) 0.4672(2) 0.0532(13) Uani 1 1 d . . . . .
C11A C 0.5712(3) 0.1162(8) 0.4845(3) 0.0513(17) Uani 1 1 d . . . . .
C12A C 0.5667(3) 0.0713(8) 0.5362(3) 0.060(2) Uani 1 1 d . . . . .
C13A C 0.5402(3) 0.1611(12) 0.5655(3) 0.067(2) Uani 1 1 d . . . . .
H13A H 0.523379 0.252709 0.553811 0.081 Uiso 1 1 calc R U . . .
C14A C 0.5381(3) 0.1167(12) 0.6124(3) 0.070(2) Uani 1 1 d . . . . .
H14A H 0.519990 0.181977 0.632757 0.084 Uiso 1 1 calc R U . . .
N15A N 0.5597(3) -0.0108(9) 0.6313(2) 0.075(2) Uani 1 1 d . . . . .
C16A C 0.5859(7) -0.0961(12) 0.6017(4) 0.123(6) Uani 1 1 d . . . . .
H16A H 0.602733 -0.186067 0.614351 0.148 Uiso 1 1 calc R U . . .
C17A C 0.5898(6) -0.0614(11) 0.5540(3) 0.108(5) Uani 1 1 d . . . . .
H17A H 0.608051 -0.127988 0.534143 0.130 Uiso 1 1 calc R U . . .
N18A N 0.6068(2) 0.0550(7) 0.4631(2) 0.0575(15) Uani 1 1 d . . . . .
C19A C 0.6106(3) 0.0883(7) 0.4161(3) 0.0525(16) Uani 1 1 d . . . . .
N20A N 0.6440(2) 0.0264(7) 0.3902(2) 0.0556(14) Uani 1 1 d . . . . .
C21A C 0.6429(2) 0.0595(8) 0.3440(3) 0.0539(16) Uani 1 1 d . . . . .
C22A C 0.6799(2) -0.0133(9) 0.3151(3) 0.0608(18) Uani 1 1 d . . . . .
C23A C 0.7149(6) -0.086(2) 0.3455(9) 0.050(5) Uani 0.40(3) 1 d . . P A 1
H23A H 0.713151 -0.094082 0.379074 0.060 Uiso 0.40(3) 1 calc R U P A 1
C24A C 0.7502(7) -0.141(3) 0.3192(9) 0.060(6) Uani 0.40(3) 1 d . . P A 1
H24A H 0.775072 -0.185155 0.335552 0.072 Uiso 0.40(3) 1 calc R U P A 1
N25A N 0.7516(2) -0.1354(8) 0.2641(4) 0.0757(17) Uani 1 1 d . . . . .
C26A C 0.7180(9) -0.076(4) 0.2494(11) 0.067(7) Uani 0.40(3) 1 d . . P A 1
H26A H 0.717657 -0.064341 0.215825 0.081 Uiso 0.40(3) 1 calc R U P A 1
C27A C 0.6793(8) -0.021(3) 0.2708(8) 0.059(5) Uani 0.40(3) 1 d . . P A 1
H27A H 0.654000 0.008734 0.252871 0.070 Uiso 0.40(3) 1 calc R U P A 1
N28A N 0.6136(2) 0.1513(7) 0.3193(2) 0.0524(13) Uani 1 1 d . . . . .
C29A C 0.5800(2) 0.2183(8) 0.3448(2) 0.0490(14) Uani 1 1 d . . . . .
N30A N 0.54886(19) 0.3094(6) 0.32370(19) 0.0480(12) Uani 1 1 d . . . . .
C31A C 0.5784(2) 0.1877(7) 0.3941(2) 0.0482(14) Uani 1 1 d . . . . .
N1B N 0.31811(18) 0.8178(7) 0.30949(18) 0.0483(12) Uani 1 1 d . . . . .
C2B C 0.3190(5) 0.838(3) 0.3577(5) 0.075(5) Uani 0.656(12) 1 d . . P B 1
H2B H 0.343406 0.895692 0.371129 0.090 Uiso 0.656(12) 1 calc R U P B 1
C3B C 0.2860(5) 0.780(2) 0.3884(4) 0.060(3) Uani 0.656(12) 1 d . . P B 1
H3B H 0.287637 0.797892 0.421659 0.072 Uiso 0.656(12) 1 calc R U P B 1
C4B C 0.2511(2) 0.6949(7) 0.3683(2) 0.0424(12) Uani 1 1 d . . . . .
C5B C 0.2496(7) 0.668(2) 0.3209(5) 0.065(4) Uani 0.656(12) 1 d . . P B 1
H5B H 0.225420 0.611914 0.306516 0.078 Uiso 0.656(12) 1 calc R U P B 1
C6B C 0.2852(6) 0.725(2) 0.2944(5) 0.056(4) Uani 0.656(12) 1 d . . P B 1
H6B H 0.285814 0.692990 0.261889 0.067 Uiso 0.656(12) 1 calc R U P B 1
C7B C 0.2146(2) 0.6350(8) 0.4001(2) 0.0431(12) Uani 1 1 d . . . . .
N8B N 0.21876(17) 0.6807(6) 0.44590(17) 0.0420(10) Uani 1 1 d . . . . .
C9B C 0.1857(2) 0.6289(8) 0.4743(2) 0.0405(12) Uani 1 1 d . . . . .
N10B N 0.18600(17) 0.6716(6) 0.52102(17) 0.0423(10) Uani 1 1 d . . . . .
C11B C 0.15140(19) 0.6162(8) 0.5461(2) 0.0397(12) Uani 1 1 d . . . . .
C12B C 0.14958(18) 0.6725(8) 0.5967(2) 0.0408(12) Uani 1 1 d . . . . .
C13B C 0.1753(3) 0.8031(12) 0.6135(3) 0.076(3) Uani 1 1 d . . . . .
H13B H 0.196489 0.853616 0.593210 0.091 Uiso 1 1 calc R U . . .
C14B C 0.1704(4) 0.8612(14) 0.6598(3) 0.082(3) Uani 1 1 d . . . . .
H14B H 0.187174 0.955297 0.669908 0.099 Uiso 1 1 calc R U . . .
N15B N 0.14257(18) 0.7883(7) 0.69070(17) 0.0450(11) Uani 1 1 d . . . . .
C16B C 0.1193(2) 0.6594(8) 0.6751(3) 0.0486(14) Uani 1 1 d . . . . .
H16B H 0.099764 0.605366 0.696572 0.058 Uiso 1 1 calc R U . . .
C17B C 0.1218(2) 0.5977(8) 0.6283(3) 0.0511(17) Uani 1 1 d . . . . .
H17B H 0.104359 0.504580 0.618816 0.061 Uiso 1 1 calc R U . . .
N18B N 0.11706(16) 0.5220(7) 0.53231(19) 0.0427(11) Uani 1 1 d . . . . .
C19B C 0.11691(18) 0.4790(7) 0.4853(2) 0.0388(11) Uani 1 1 d . . . . .
N20B N 0.08406(17) 0.3850(6) 0.4680(2) 0.0428(11) Uani 1 1 d . . . . .
C21B C 0.0865(2) 0.3508(7) 0.4217(2) 0.0433(12) Uani 1 1 d . . . . .
C22B C 0.0501(2) 0.2471(7) 0.4019(2) 0.0441(12) Uani 1 1 d . . . . .
C23B C 0.0149(2) 0.1989(8) 0.4298(3) 0.0513(14) Uani 1 1 d . . . . .
H23B H 0.013740 0.230347 0.462250 0.062 Uiso 1 1 calc R U . . .
C24B C -0.0184(3) 0.1047(9) 0.4099(3) 0.0589(18) Uani 1 1 d . . . . .
H24B H -0.042638 0.073857 0.429404 0.071 Uiso 1 1 calc R U . . .
N25B N -0.0183(2) 0.0539(7) 0.3641(2) 0.0571(15) Uani 1 1 d . . . . .
C26B C 0.0156(2) 0.1006(8) 0.3379(3) 0.0524(16) Uani 1 1 d . . . . .
H26B H 0.015999 0.067864 0.305471 0.063 Uiso 1 1 calc R U . . .
C27B C 0.0507(2) 0.1945(9) 0.3549(2) 0.0524(15) Uani 1 1 d . . . . .
H27B H 0.074729 0.222348 0.334747 0.063 Uiso 1 1 calc R U . . .
N28B N 0.11749(17) 0.3975(6) 0.3900(2) 0.0416(11) Uani 1 1 d . . . . .
C29B C 0.15096(19) 0.4906(7) 0.4075(2) 0.0411(12) Uani 1 1 d . . . . .
N30B N 0.18377(17) 0.5458(6) 0.37870(17) 0.0415(10) Uani 1 1 d . . . . .
C31B C 0.15138(18) 0.5340(7) 0.45602(19) 0.0372(11) Uani 1 1 d . . . . .
C2C C 0.3037(6) 0.914(2) 0.3453(7) 0.040(4) Uani 0.344(12) 1 d . . P B 2
H2C H 0.314937 1.024769 0.349415 0.048 Uiso 0.344(12) 1 calc R U P B 2
C3C C 0.2723(6) 0.852(2) 0.3762(6) 0.030(4) Uani 0.344(12) 1 d . . P B 2
H3C H 0.264640 0.916239 0.403376 0.036 Uiso 0.344(12) 1 calc R U P B 2
C5C C 0.2660(6) 0.605(3) 0.3266(7) 0.036(4) Uani 0.344(12) 1 d . . P B 2
H5C H 0.253137 0.500464 0.318434 0.043 Uiso 0.344(12) 1 calc R U P B 2
C6C C 0.2996(8) 0.674(3) 0.2984(10) 0.036(5) Uani 0.344(12) 1 d . . P B 2
H6C H 0.309098 0.615024 0.270878 0.044 Uiso 0.344(12) 1 calc R U P B 2
O1L O 0.33613(18) 1.1444(7) 0.24183(18) 0.0589(12) Uani 1 1 d D . . . .
H1L H 0.3078(7) 1.155(5) 0.248(3) 0.088 Uiso 1 1 d D U . . .
C2L C 0.3518(4) 1.3058(14) 0.2325(5) 0.100(4) Uani 1 1 d D . . . .
H2LA H 0.327098 1.379102 0.224025 0.150 Uiso 1 1 calc R U . . .
H2LB H 0.366537 1.350071 0.260779 0.150 Uiso 1 1 calc R U . . .
H2LC H 0.372792 1.301583 0.206106 0.150 Uiso 1 1 calc R U . . .
O3L O 0.40426(18) 1.0670(6) 0.32611(19) 0.0598(13) Uani 1 1 d . . . . .
H3LA H 0.382553 1.101513 0.343873 0.090 Uiso 1 1 d R U . . .
H3LB H 0.419440 1.000841 0.344562 0.090 Uiso 1 1 d R U . . .
O4L O 0.43605(17) 1.0273(7) 0.22494(17) 0.0584(12) Uani 1 1 d . . . . .
C5L C 0.4583(8) 1.168(3) 0.2378(7) 0.092(7) Uani 0.495(14) 1 d . . P C 2
H5LA H 0.451257 1.259288 0.215796 0.138 Uiso 0.495(14) 1 calc R U P C 2
H5LB H 0.490077 1.145676 0.236877 0.138 Uiso 0.495(14) 1 calc R U P C 2
H5LC H 0.449791 1.200448 0.270049 0.138 Uiso 0.495(14) 1 calc R U P C 2
O21W O 0.5692(16) 0.030(10) 0.2107(15) 0.31(3) Uani 0.495(14) 1 d . . P C 2
C1S C 0.3243(3) 0.4858(14) 0.7760(3) 0.050(3) Uani 0.658(15) 1 d . . P D 1
O2S O 0.3684(3) 0.4527(13) 0.7602(5) 0.077(3) Uani 0.658(15) 1 d . . P D 1
C3S C 0.3324(10) 0.760(6) 0.6523(11) 0.153(16) Uani 0.52(3) 1 d . . P E 1
O4S O 0.2852(6) 0.750(3) 0.6465(6) 0.114(7) Uani 0.52(3) 1 d . . P E 1
C5S C 0.2199(6) 0.289(3) 0.6114(6) 0.095(5) Uani 0.690(18) 1 d . . P F 1
O6S O 0.2451(6) 0.238(2) 0.6462(6) 0.135(6) Uani 0.690(18) 1 d . . P F 1
C7S C 0.4368(7) 0.307(6) 0.4908(11) 0.219(17) Uani 0.85(3) 1 d . . P G 1
O8S O 0.4545(5) 0.4594(18) 0.4761(5) 0.136(6) Uani 0.85(3) 1 d . . P G 1
C9S C 0.7103(4) -0.1587(17) 0.4437(6) 0.109(4) Uani 1 1 d . . . . .
O10S O 0.6998(8) -0.1333(16) 0.4936(6) 0.239(11) Uani 1 1 d . . . . .
O1W O 0.5170(3) 0.1837(15) 0.2352(4) 0.062(3) Uani 0.505(14) 1 d . . P C 1
O2W O 0.3569(5) 1.246(2) 0.3906(6) 0.161(9) Uani 0.656(12) 1 d . . P B 1
O3W O 0.2872(7) 1.334(3) 0.4160(10) 0.095(7) Uani 0.344(12) 1 d . . P B 2
O4W O 0.362(2) 1.011(4) 0.4651(12) 0.16(3) Uani 0.27(4) 1 d . . . . .
O5W O 0.3210(8) 1.025(5) 0.521(2) 0.15(2) Uani 0.25(3) 1 d . . . . .
O6W O 0.3024(6) 0.712(3) 0.4896(7) 0.088(7) Uani 0.344(12) 1 d . . P B 2
O7W O 0.2703(4) 0.760(2) 0.5500(4) 0.109(5) Uani 0.656(12) 1 d . . P B 1
O8W O 0.3814(7) 0.628(5) 0.4452(10) 0.35(2) Uani 1 1 d . U . . .
O9W O 0.3127(5) 0.510(3) 0.4984(8) 0.155(7) Uani 0.656(12) 1 d . . P B 1
O10W O 0.2873(13) 0.956(5) 0.6277(11) 0.113(12) Uani 0.25 1 d . . P H 2
O11W O 0.1772(10) 0.262(3) 0.6049(9) 0.106(10) Uani 0.310(18) 1 d . . P F 2
O12W O 0.331(2) 0.301(10) 0.568(3) 0.31(5) Uani 0.344(12) 1 d . U P B 2
O13W O 0.2831(11) 0.657(8) 0.6916(13) 0.30(3) Uani 0.66(6) 1 d . . . I 2
O14W O 0.2595(5) 0.505(2) 0.7061(5) 0.098(7) Uani 0.58(4) 1 d . . . J 1
O15W O 0.5180(5) 0.5806(14) 0.5550(8) 0.208(9) Uani 1 1 d . . . . .
O16W O 0.418(3) -0.073(10) 0.537(5) 0.26(5) Uani 0.25 1 d . U P K 2
O17W O 0.4444(18) -0.143(5) 0.551(2) 0.144(19) Uani 0.25 1 d . . P L 1
O18W O 0.4526(9) 0.354(5) 0.6739(11) 0.184(13) Uani 0.495(14) 1 d . . P C 2
O19W O 0.5165(8) 0.543(3) 0.6608(9) 0.152(11) Uani 0.505(14) 1 d . . P C 1
O20W O 0.3593(7) 0.634(2) 0.7488(6) 0.078(6) Uani 0.342(15) 1 d . . P D 2
C1 C 0.7356(6) -0.213(2) 0.2988(7) 0.073(5) Uani 0.60(3) 1 d . . P A 2
H1 H 0.747927 -0.318643 0.307092 0.087 Uiso 0.60(3) 1 calc R U P A 2
C2 C 0.7016(6) -0.154(2) 0.3248(7) 0.074(5) Uani 0.60(3) 1 d . . P A 2
H2 H 0.692612 -0.217678 0.351668 0.088 Uiso 0.60(3) 1 calc R U P A 2
C3 C 0.7304(8) 0.005(3) 0.2465(8) 0.081(6) Uani 0.60(3) 1 d . . P A 2
H3 H 0.740200 0.056982 0.218158 0.098 Uiso 0.60(3) 1 calc R U P A 2
C4 C 0.6947(6) 0.067(3) 0.2710(7) 0.073(5) Uani 0.60(3) 1 d . . P A 2
H4 H 0.679472 0.162407 0.259286 0.088 Uiso 0.60(3) 1 calc R U P A 2

loop_
_atom_site_aniso_label
_atom_site_aniso_U_11
_atom_site_aniso_U_22
_atom_site_aniso_U_33
_atom_site_aniso_U_23
_atom_site_aniso_U_13
_atom_site_aniso_U_12
Cd1 0.0556(2) 0.0594(2) 0.0205(2) 0.0017(2) -0.0011(2) -0.00090(15)
N1A 0.062(3) 0.053(3) 0.032(3) 0.003(2) -0.010(2) -0.005(2)
C2A 0.059(4) 0.082(5) 0.036(4) 0.015(3) -0.001(3) 0.004(3)
C3A 0.070(4) 0.073(4) 0.035(3) 0.012(3) -0.002(3) 0.000(4)
C4A 0.069(4) 0.044(3) 0.031(3) -0.001(3) -0.011(3) -0.006(3)
C5A 0.060(4) 0.055(3) 0.032(3) -0.001(3) -0.010(3) -0.003(3)
C6A 0.067(3) 0.053(3) 0.028(3) 0.006(3) -0.007(4) -0.006(2)
C7A 0.064(4) 0.046(3) 0.032(3) -0.002(2) -0.011(3) -0.004(3)
N8A 0.067(3) 0.049(3) 0.029(3) -0.002(2) -0.009(2) -0.004(2)
C9A 0.069(4) 0.039(3) 0.033(3) -0.001(2) -0.008(3) -0.009(3)
N10A 0.079(3) 0.049(3) 0.032(3) 0.002(2) -0.017(3) -0.010(3)
C11A 0.077(5) 0.044(3) 0.033(3) -0.001(3) -0.023(3) -0.006(3)
C12A 0.091(5) 0.051(4) 0.037(4) 0.004(3) -0.025(4) -0.020(3)
C13A 0.078(5) 0.082(5) 0.041(4) 0.010(4) -0.012(4) -0.006(4)
C14A 0.075(5) 0.090(5) 0.046(5) 0.013(4) -0.008(4) -0.009(4)
N15A 0.114(5) 0.067(4) 0.043(4) 0.011(3) -0.018(4) -0.021(4)
C16A 0.27(2) 0.065(5) 0.032(5) 0.009(4) -0.026(8) 0.035(8)
C17A 0.233(16) 0.057(4) 0.035(5) -0.003(4) -0.026(7) 0.032(7)
N18A 0.080(4) 0.052(3) 0.041(3) 0.009(3) -0.027(3) -0.014(3)
C19A 0.067(4) 0.048(3) 0.043(4) 0.004(3) -0.019(4) -0.013(3)
N20A 0.065(3) 0.050(3) 0.051(4) 0.005(3) -0.018(3) -0.009(3)
C21A 0.063(4) 0.046(3) 0.052(4) 0.002(3) -0.013(3) -0.012(3)
C22A 0.059(4) 0.056(4) 0.068(5) -0.002(4) -0.016(3) -0.008(3)
C23A 0.052(9) 0.042(8) 0.057(12) -0.008(8) -0.010(8) -0.005(7)
C24A 0.071(11) 0.047(9) 0.061(13) 0.004(9) -0.028(10) -0.006(8)
N25A 0.067(3) 0.068(3) 0.093(5) 0.006(5) 0.001(5) -0.002(3)
C26A 0.061(13) 0.087(18) 0.054(15) -0.011(13) -0.009(10) 0.008(12)
C27A 0.082(12) 0.050(9) 0.043(12) -0.010(9) 0.004(9) -0.005(10)
N28A 0.067(3) 0.047(3) 0.043(3) 0.004(2) -0.007(3) -0.007(2)
C29A 0.064(3) 0.047(3) 0.036(3) 0.002(2) -0.011(3) -0.009(3)
N30A 0.067(3) 0.046(2) 0.031(3) 0.003(2) -0.013(2) -0.008(2)
C31A 0.068(4) 0.042(3) 0.035(3) 0.005(2) -0.016(3) -0.014(3)
N1B 0.058(3) 0.061(3) 0.026(3) -0.004(2) 0.004(2) -0.003(2)
C2B 0.071(9) 0.124(14) 0.031(7) -0.015(8) 0.011(6) -0.042(9)
C3B 0.072(7) 0.081(9) 0.026(6) -0.011(6) 0.010(5) -0.023(7)
C4B 0.060(3) 0.042(3) 0.026(3) -0.001(2) 0.003(2) 0.004(2)
C5B 0.099(11) 0.066(8) 0.031(6) -0.013(6) 0.002(7) -0.009(8)
C6B 0.081(11) 0.068(10) 0.019(5) -0.009(6) 0.011(6) -0.010(7)
C7B 0.061(3) 0.044(3) 0.025(3) 0.001(2) 0.001(2) 0.003(2)
N8B 0.053(2) 0.052(3) 0.021(2) 0.002(2) 0.0041(19) 0.001(2)
C9B 0.053(3) 0.048(3) 0.021(3) 0.001(2) -0.001(2) 0.003(2)
N10B 0.053(3) 0.051(3) 0.023(2) 0.000(2) -0.002(2) 0.001(2)
C11B 0.045(3) 0.050(3) 0.024(3) 0.004(2) -0.002(2) 0.004(2)
C12B 0.044(3) 0.055(3) 0.023(3) 0.003(2) 0.000(2) 0.006(2)
C13B 0.105(6) 0.103(6) 0.021(3) -0.008(4) 0.012(3) -0.058(5)
C14B 0.115(7) 0.100(6) 0.032(4) -0.011(4) 0.008(4) -0.055(6)
N15B 0.054(3) 0.058(3) 0.023(2) 0.002(2) -0.002(2) 0.001(2)
C16B 0.061(3) 0.050(3) 0.035(3) 0.002(3) 0.015(3) 0.001(3)
C17B 0.062(4) 0.055(4) 0.037(4) -0.006(3) 0.011(3) -0.003(3)
N18B 0.051(2) 0.052(3) 0.025(3) 0.001(2) 0.0018(19) 0.006(2)
C19B 0.047(3) 0.043(3) 0.027(3) -0.001(2) -0.003(2) 0.007(2)
N20B 0.050(3) 0.047(2) 0.032(3) -0.001(2) -0.003(2) 0.004(2)
C21B 0.055(3) 0.042(3) 0.033(3) 0.000(2) -0.006(2) 0.012(2)
C22B 0.053(3) 0.044(3) 0.035(3) 0.004(2) -0.009(2) 0.010(2)
C23B 0.060(3) 0.054(3) 0.039(3) -0.001(3) -0.008(3) 0.004(3)
C24B 0.061(4) 0.066(4) 0.049(5) -0.001(3) -0.010(4) -0.003(3)
N25B 0.065(3) 0.054(3) 0.052(4) -0.001(3) -0.023(3) 0.006(3)
C26B 0.056(3) 0.055(3) 0.045(4) -0.004(3) -0.022(3) 0.012(3)
C27B 0.063(4) 0.056(3) 0.038(3) -0.006(3) -0.012(3) 0.012(3)
N28B 0.055(3) 0.046(3) 0.024(3) 0.0015(19) -0.005(2) 0.006(2)
C29B 0.052(3) 0.038(3) 0.033(3) -0.002(2) -0.007(2) 0.008(2)
N30B 0.056(3) 0.046(2) 0.022(2) 0.0003(19) 0.001(2) 0.002(2)
C31B 0.048(3) 0.042(2) 0.022(3) 0.002(2) 0.000(2) 0.008(2)
C2C 0.046(9) 0.047(9) 0.028(10) 0.017(7) -0.002(7) 0.013(7)
C3C 0.049(9) 0.021(6) 0.019(8) 0.002(6) 0.004(6) 0.007(6)
C5C 0.036(8) 0.032(8) 0.040(11) 0.009(7) 0.001(7) 0.009(6)
C6C 0.048(12) 0.029(10) 0.032(11) -0.007(8) 0.009(9) 0.007(7)
O1L 0.069(3) 0.060(3) 0.048(3) 0.006(2) -0.004(2) 0.006(2)
C2L 0.095(7) 0.076(5) 0.131(11) 0.010(6) 0.016(7) -0.004(5)
O3L 0.067(3) 0.074(3) 0.038(3) -0.011(2) -0.012(2) 0.005(2)
O4L 0.066(3) 0.077(3) 0.032(2) 0.006(2) 0.004(2) -0.022(2)
C5L 0.104(14) 0.119(16) 0.053(11) 0.009(11) -0.002(10) -0.026(13)
O21W 0.27(5) 0.53(9) 0.13(3) -0.02(5) 0.00(3) -0.15(6)
C1S 0.059(5) 0.066(6) 0.025(5) -0.005(4) 0.001(3) 0.000(4)
O2S 0.084(5) 0.101(6) 0.047(6) -0.010(7) -0.004(5) 0.005(4)
C3S 0.109(18) 0.27(5) 0.079(18) -0.03(2) 0.018(15) 0.01(2)
O4S 0.122(13) 0.139(15) 0.080(12) -0.001(10) -0.014(9) -0.024(11)
C5S 0.095(11) 0.143(14) 0.049(8) 0.005(9) -0.020(7) 0.013(10)
O6S 0.161(13) 0.151(12) 0.093(10) 0.008(9) -0.010(9) 0.037(11)
C7S 0.119(15) 0.37(5) 0.17(2) -0.04(3) 0.054(15) -0.12(2)
O8S 0.166(12) 0.129(8) 0.114(11) 0.004(7) 0.046(8) 0.013(9)
C9S 0.107(8) 0.092(7) 0.129(12) -0.007(8) -0.043(8) 0.014(6)
O10S 0.41(3) 0.116(7) 0.188(14) 0.032(9) -0.223(17) -0.035(12)
O1W 0.062(6) 0.084(7) 0.039(6) -0.016(5) 0.002(4) -0.016(5)
O2W 0.116(9) 0.216(17) 0.151(14) -0.149(13) 0.080(10) -0.068(10)
O3W 0.078(12) 0.105(15) 0.102(18) -0.033(14) -0.006(11) 0.002(11)
O4W 0.33(7) 0.08(2) 0.05(2) 0.001(15) -0.01(3) 0.03(3)
O5W 0.044(13) 0.11(3) 0.29(7) 0.05(3) 0.00(2) 0.008(13)
O6W 0.059(9) 0.147(19) 0.057(11) 0.003(11) -0.014(8) -0.025(11)
O7W 0.084(7) 0.175(13) 0.070(8) -0.011(8) -0.008(6) -0.019(7)
O8W 0.211(17) 0.56(5) 0.26(3) 0.20(3) 0.166(19) 0.12(2)
O9W 0.101(10) 0.190(18) 0.174(19) 0.024(17) -0.006(11) 0.010(12)
O10W 0.14(3) 0.13(3) 0.07(2) -0.031(19) -0.032(18) 0.06(2)
O11W 0.14(2) 0.118(18) 0.056(14) 0.031(13) -0.027(14) -0.006(16)
O12W 0.26(6) 0.35(8) 0.34(8) -0.24(7) 0.12(5) -0.16(6)
O13W 0.17(3) 0.47(7) 0.25(4) 0.15(4) -0.02(2) 0.10(4)
O14W 0.122(11) 0.114(12) 0.059(9) -0.014(7) -0.009(7) 0.014(9)
O15W 0.170(11) 0.131(8) 0.32(2) 0.023(10) 0.170(14) -0.023(7)
O16W 0.17(6) 0.19(7) 0.43(14) 0.08(8) 0.09(8) -0.01(5)
O17W 0.13(3) 0.07(2) 0.23(6) 0.04(3) 0.04(4) 0.01(2)
O18W 0.130(18) 0.26(3) 0.16(3) -0.02(2) 0.068(18) 0.01(2)
O19W 0.163(18) 0.141(15) 0.15(2) 0.063(15) 0.071(16) 0.074(14)
O20W 0.111(13) 0.078(10) 0.044(9) -0.003(8) -0.024(9) -0.001(10)
C1 0.075(9) 0.074(10) 0.068(10) 0.012(9) 0.005(8) 0.013(8)
C2 0.073(9) 0.073(10) 0.075(12) 0.027(10) 0.006(9) -0.001(8)
C3 0.086(12) 0.085(13) 0.073(11) 0.019(10) 0.007(9) 0.013(10)
C4 0.079(9) 0.087(12) 0.054(11) 0.026(8) -0.001(8) 0.019(9)

loop_
_atom_type_symbol
_atom_type_description
_atom_type_scat_dispersion_real
_atom_type_scat_dispersion_imag
_atom_type_scat_source
C C 0.0181 0.0091 'International Tables Vol C Tables 4.2.6.8 and 6.1.1.4'
H H 0.0000 0.0000 'International Tables Vol C Tables 4.2.6.8 and 6.1.1.4'
Cd Cd 0.1185 4.6533 'International Tables Vol C Tables 4.2.6.8 and 6.1.1.4'
N N 0.0311 0.0180 'International Tables Vol C Tables 4.2.6.8 and 6.1.1.4'
O O 0.0492 0.0322 'International Tables Vol C Tables 4.2.6.8 and 6.1.1.4'

loop_
_geom_angle_atom_site_label_1
_geom_angle_atom_site_label_2
_geom_angle_atom_site_label_3
_geom_angle
_geom_angle_site_symmetry_1
_geom_angle_site_symmetry_3
_geom_angle_publ_flag
N1A Cd1 N1B 92.0(2) . . ?
N1A Cd1 N15B 93.83(18) . 4_554 ?
N1B Cd1 N15B 98.53(18) . 4_554 ?
O1L Cd1 N1A 176.65(19) . . ?
O1L Cd1 N1B 89.98(19) . . ?
O1L Cd1 N15B 88.55(19) . 4_554 ?
O1L Cd1 O3L 88.93(19) . . ?
O3L Cd1 N1A 88.32(19) . . ?
O3L Cd1 N1B 91.37(19) . . ?
O3L Cd1 N15B 169.79(19) . 4_554 ?
O4L Cd1 N1A 88.5(2) . . ?
O4L Cd1 N1B 174.20(19) . . ?
O4L Cd1 N15B 87.21(18) . 4_554 ?
O4L Cd1 O1L 89.3(2) . . ?
O4L Cd1 O3L 82.87(19) . . ?
C2A N1A Cd1 119.0(5) . . ?
C6A N1A Cd1 123.0(4) . . ?
C6A N1A C2A 116.8(6) . . ?
N1A C2A H2A 118.6 . . ?
N1A C2A C3A 122.9(7) . . ?
C3A C2A H2A 118.6 . . ?
C2A C3A H3A 119.8 . . ?
C4A C3A C2A 120.5(7) . . ?
C4A C3A H3A 119.8 . . ?
C3A C4A C5A 117.4(6) . . ?
C3A C4A C7A 121.8(6) . . ?
C5A C4A C7A 120.7(7) . . ?
C4A C5A H5A 120.7 . . ?
C6A C5A C4A 118.5(7) . . ?
C6A C5A H5A 120.7 . . ?
N1A C6A C5A 124.0(7) . . ?
N1A C6A H6A 118.0 . . ?
C5A C6A H6A 118.0 . . ?
N8A C7A C4A 115.8(6) . . ?
N8A C7A N30A 128.6(6) . . ?
N30A C7A C4A 115.6(6) . . ?
C7A N8A C9A 115.2(6) . . ?
N8A C9A C31A 120.4(6) . . ?
N10A C9A N8A 119.3(6) . . ?
N10A C9A C31A 120.3(6) . . ?
C11A N10A C9A 115.0(7) . . ?
N10A C11A C12A 115.4(8) . . ?
N18A C11A N10A 129.3(7) . . ?
N18A C11A C12A 115.2(6) . . ?
C13A C12A C11A 121.2(7) . . ?
C13A C12A C17A 119.1(9) . . ?
C17A C12A C11A 119.7(9) . . ?
C12A C13A H13A 120.7 . . ?
C12A C13A C14A 118.6(9) . . ?
C14A C13A H13A 120.7 . . ?
C13A C14A H14A 117.8 . . ?
N15A C14A C13A 124.3(10) . . ?
N15A C14A H14A 117.8 . . ?
C14A N15A C16A 115.8(8) . . ?
N15A C16A H16A 118.0 . . ?
N15A C16A C17A 123.9(11) . . ?
C17A C16A H16A 118.0 . . ?
C12A C17A C16A 118.1(12) . . ?
C12A C17A H17A 120.9 . . ?
C16A C17A H17A 120.9 . . ?
C11A N18A C19A 116.3(6) . . ?
N18A C19A C31A 118.9(8) . . ?
N20A C19A N18A 121.7(7) . . ?
N20A C19A C31A 119.4(7) . . ?
C21A N20A C19A 116.2(6) . . ?
N20A C21A C22A 115.7(7) . . ?
N20A C21A N28A 129.3(8) . . ?
N28A C21A C22A 115.0(7) . . ?
C23A C22A C21A 111.9(11) . . ?
C27A C22A C21A 123.3(11) . . ?
C27A C22A C23A 124.6(14) . . ?
C2 C22A C21A 125.7(10) . . ?
C2 C22A C4 113.0(11) . . ?
C4 C22A C21A 121.3(9) . . ?
C22A C23A H23A 124.1 . . ?
C24A C23A C22A 111.8(18) . . ?
C24A C23A H23A 124.1 . . ?
C23A C24A H24A 118.3 . . ?
C23A C24A N25A 123.4(16) . . ?
N25A C24A H24A 118.3 . . ?
C26A N25A C24A 109.6(17) . . ?
C1 N25A C3 119.7(12) . . ?
N25A C26A H26A 113.1 . . ?
N25A C26A C27A 134(3) . . ?
C27A C26A H26A 113.1 . . ?
C22A C27A C26A 116(2) . . ?
C22A C27A H27A 122.0 . . ?
C26A C27A H27A 122.0 . . ?
C21A N28A C29A 115.8(7) . . ?
N28A C29A C31A 118.7(6) . . ?
N30A C29A N28A 120.7(6) . . ?
N30A C29A C31A 120.6(7) . . ?
C29A N30A C7A 116.0(6) . . ?
C9A C31A C19A 120.1(7) . . ?
C9A C31A C29A 119.2(6) . . ?
C19A C31A C29A 120.6(7) . . ?
C2B N1B Cd1 119.7(6) . . ?
C6B N1B Cd1 125.9(7) . . ?
C6B N1B C2B 113.8(9) . . ?
C2C N1B Cd1 118.4(9) . . ?
C6C N1B Cd1 118.9(12) . . ?
C6C N1B C2C 122.6(14) . . ?
N1B C2B H2B 118.0 . . ?
N1B C2B C3B 124.0(11) . . ?
C3B C2B H2B 118.0 . . ?
C2B C3B H3B 121.4 . . ?
C4B C3B C2B 117.2(10) . . ?
C4B C3B H3B 121.4 . . ?
C3B C4B C7B 118.5(7) . . ?
C5B C4B C3B 120.7(9) . . ?
C5B C4B C7B 120.8(8) . . ?
C3C C4B C7B 121.3(8) . . ?
C3C C4B C5C 114.7(11) . . ?
C5C C4B C7B 123.9(9) . . ?
C4B C5B H5B 121.5 . . ?
C4B C5B C6B 116.9(13) . . ?
C6B C5B H5B 121.5 . . ?
N1B C6B C5B 126.8(12) . . ?
N1B C6B H6B 116.6 . . ?
C5B C6B H6B 116.6 . . ?
N8B C7B C4B 114.7(5) . . ?
N30B C7B C4B 114.9(5) . . ?
N30B C7B N8B 130.5(6) . . ?
C7B N8B C9B 114.7(5) . . ?
N8B C9B N10B 119.5(5) . . ?
N8B C9B C31B 120.3(5) . . ?
N10B C9B C31B 120.2(5) . . ?
C11B N10B C9B 115.0(5) . . ?
N10B C11B C12B 115.6(5) . . ?
N10B C11B N18B 129.8(6) . . ?
N18B C11B C12B 114.5(5) . . ?
C13B C12B C11B 122.0(5) . . ?
C17B C12B C11B 121.0(6) . . ?
C17B C12B C13B 117.0(6) . . ?
C12B C13B H13B 119.7 . . ?
C12B C13B C14B 120.6(7) . . ?
C14B C13B H13B 119.7 . . ?
C13B C14B H14B 119.0 . . ?
N15B C14B C13B 122.0(7) . . ?
N15B C14B H14B 119.0 . . ?
C14B N15B Cd1 122.3(5) . 4 ?
C16B N15B Cd1 119.2(4) . 4 ?
C16B N15B C14B 117.1(6) . . ?
N15B C16B H16B 118.2 . . ?
N15B C16B C17B 123.5(6) . . ?
C17B C16B H16B 118.2 . . ?
C12B C17B C16B 119.6(6) . . ?
C12B C17B H17B 120.2 . . ?
C16B C17B H17B 120.2 . . ?
C11B N18B C19B 115.0(5) . . ?
N18B C19B C31B 119.3(5) . . ?
N20B C19B N18B 119.8(6) . . ?
N20B C19B C31B 120.9(5) . . ?
C21B N20B C19B 115.5(6) . . ?
N20B C21B C22B 116.0(6) . . ?
N20B C21B N28B 129.0(6) . . ?
N28B C21B C22B 115.0(6) . . ?
C23B C22B C21B 121.0(6) . . ?
C23B C22B C27B 118.0(6) . . ?
C27B C22B C21B 120.9(6) . . ?
C22B C23B H23B 120.4 . . ?
C22B C23B C24B 119.2(7) . . ?
C24B C23B H23B 120.4 . . ?
C23B C24B H24B 118.4 . . ?
N25B C24B C23B 123.3(8) . . ?
N25B C24B H24B 118.4 . . ?
C26B N25B C24B 116.8(6) . . ?
N25B C26B H26B 118.1 . . ?
N25B C26B C27B 123.9(7) . . ?
C27B C26B H26B 118.1 . . ?
C22B C27B H27B 120.6 . . ?
C26B C27B C22B 118.7(7) . . ?
C26B C27B H27B 120.6 . . ?
C21B N28B C29B 115.7(6) . . ?
N28B C29B N30B 120.7(5) . . ?
N28B C29B C31B 119.7(6) . . ?
N30B C29B C31B 119.6(5) . . ?
C7B N30B C29B 114.9(5) . . ?
C9B C31B C19B 120.7(5) . . ?
C9B C31B C29B 120.1(5) . . ?
C19B C31B C29B 119.2(5) . . ?
N1B C2C H2C 120.2 . . ?
N1B C2C C3C 119.5(16) . . ?
C3C C2C H2C 120.2 . . ?
C4B C3C H3C 119.1 . . ?
C2C C3C C4B 121.9(14) . . ?
C2C C3C H3C 119.1 . . ?
C4B C5C H5C 120.1 . . ?
C6C C5C C4B 119.7(17) . . ?
C6C C5C H5C 120.1 . . ?
N1B C6C C5C 121(2) . . ?
N1B C6C H6C 119.5 . . ?
C5C C6C H6C 119.5 . . ?
Cd1 O1L H1L 124(2) . . ?
C2L O1L Cd1 126.9(6) . . ?
C2L O1L H1L 106(2) . . ?
O1L C2L H2LA 109.5 . . ?
O1L C2L H2LB 109.5 . . ?
O1L C2L H2LC 109.5 . . ?
H2LA C2L H2LB 109.5 . . ?
H2LA C2L H2LC 109.5 . . ?
H2LB C2L H2LC 109.5 . . ?
Cd1 O3L H3LA 109.5 . . ?
Cd1 O3L H3LB 109.4 . . ?
H3LA O3L H3LB 104.3 . . ?
C5L O4L Cd1 126.0(10) . . ?
O4L C5L H5LA 109.5 . . ?
O4L C5L H5LB 109.5 . . ?
O4L C5L H5LC 109.5 . . ?
H5LA C5L H5LB 109.5 . . ?
H5LA C5L H5LC 109.5 . . ?
H5LB C5L H5LC 109.5 . . ?
N25A C1 H1 118.3 . . ?
N25A C1 C2 123.4(13) . . ?
C2 C1 H1 118.3 . . ?
C22A C2 C1 124.0(14) . . ?
C22A C2 H2 118.0 . . ?
C1 C2 H2 118.0 . . ?
N25A C3 H3 120.7 . . ?
C4 C3 N25A 118.6(17) . . ?
C4 C3 H3 120.7 . . ?
C22A C4 H4 119.7 . . ?
C3 C4 C22A 120.6(14) . . ?
C3 C4 H4 119.7 . . ?

loop_
_geom_bond_atom_site_label_1
_geom_bond_atom_site_label_2
_geom_bond_distance
_geom_bond_site_symmetry_2
_geom_bond_publ_flag
Cd1 N1A 2.339(6) . ?
Cd1 N1B 2.340(5) . ?
Cd1 N15B 2.362(5) 4_554 ?
Cd1 O1L 2.288(5) . ?
Cd1 O3L 2.295(5) . ?
Cd1 O4L 2.280(5) . ?
N1A C2A 1.348(9) . ?
N1A C6A 1.330(9) . ?
C2A H2A 0.9500 . ?
C2A C3A 1.378(11) . ?
C3A H3A 0.9500 . ?
C3A C4A 1.372(11) . ?
C4A C5A 1.401(9) . ?
C4A C7A 1.474(9) . ?
C5A H5A 0.9500 . ?
C5A C6A 1.392(9) . ?
C6A H6A 0.9500 . ?
C7A N8A 1.339(8) . ?
C7A N30A 1.350(9) . ?
N8A C9A 1.365(9) . ?
C9A N10A 1.357(8) . ?
C9A C31A 1.393(10) . ?
N10A C11A 1.333(10) . ?
C11A C12A 1.505(10) . ?
C11A N18A 1.331(12) . ?
C12A C13A 1.359(13) . ?
C12A C17A 1.364(13) . ?
C13A H13A 0.9500 . ?
C13A C14A 1.370(12) . ?
C14A H14A 0.9500 . ?
C14A N15A 1.319(12) . ?
N15A C16A 1.336(17) . ?
C16A H16A 0.9500 . ?
C16A C17A 1.378(14) . ?
C17A H17A 0.9500 . ?
N18A C19A 1.354(10) . ?
C19A N20A 1.344(11) . ?
C19A C31A 1.405(10) . ?
N20A C21A 1.330(10) . ?
C21A C22A 1.505(12) . ?
C21A N28A 1.343(10) . ?
C22A C23A 1.49(2) . ?
C22A C27A 1.25(2) . ?
C22A C2 1.331(18) . ?
C22A C4 1.47(2) . ?
C23A H23A 0.9500 . ?
C23A C24A 1.38(3) . ?
C24A H24A 0.9500 . ?
C24A N25A 1.55(3) . ?
N25A C26A 1.20(3) . ?
N25A C1 1.255(19) . ?
N25A C3 1.38(2) . ?
C26A H26A 0.9500 . ?
C26A C27A 1.39(3) . ?
C27A H27A 0.9500 . ?
N28A C29A 1.359(10) . ?
C29A N30A 1.332(9) . ?
C29A C31A 1.410(9) . ?
N1B C2B 1.368(14) . ?
N1B C6B 1.315(17) . ?
N1B C2C 1.34(2) . ?
N1B C6C 1.32(3) . ?
C2B H2B 0.9500 . ?
C2B C3B 1.405(16) . ?
C3B H3B 0.9500 . ?
C3B C4B 1.378(13) . ?
C4B C5B 1.354(14) . ?
C4B C7B 1.503(9) . ?
C4B C3C 1.426(17) . ?
C4B C5C 1.45(2) . ?
C5B H5B 0.9500 . ?
C5B C6B 1.39(2) . ?
C6B H6B 0.9500 . ?
C7B N8B 1.347(8) . ?
C7B N30B 1.322(8) . ?
N8B C9B 1.350(8) . ?
C9B N10B 1.359(7) . ?
C9B C31B 1.386(9) . ?
N10B C11B 1.341(8) . ?
C11B C12B 1.497(8) . ?
C11B N18B 1.342(8) . ?
C12B C13B 1.383(10) . ?
C12B C17B 1.363(9) . ?
C13B H13B 0.9500 . ?
C13B C14B 1.395(11) . ?
C14B H14B 0.9500 . ?
C14B N15B 1.344(10) . ?
N15B C16B 1.322(9) . ?
C16B H16B 0.9500 . ?
C16B C17B 1.411(11) . ?
C17B H17B 0.9500 . ?
N18B C19B 1.368(8) . ?
C19B N20B 1.340(8) . ?
C19B C31B 1.404(8) . ?
N20B C21B 1.335(8) . ?
C21B C22B 1.488(9) . ?
C21B N28B 1.350(9) . ?
C22B C23B 1.379(10) . ?
C22B C27B 1.391(9) . ?
C23B H23B 0.9500 . ?
C23B C24B 1.379(10) . ?
C24B H24B 0.9500 . ?
C24B N25B 1.354(11) . ?
N25B C26B 1.322(11) . ?
C26B H26B 0.9500 . ?
C26B C27B 1.387(10) . ?
C27B H27B 0.9500 . ?
N28B C29B 1.351(8) . ?
C29B N30B 1.358(8) . ?
C29B C31B 1.411(8) . ?
C2C H2C 0.9500 . ?
C2C C3C 1.38(3) . ?
C3C H3C 0.9500 . ?
C5C H5C 0.9500 . ?
C5C C6C 1.40(3) . ?
C6C H6C 0.9500 . ?
O1L H1L 0.879(12) . ?
O1L C2L 1.396(12) . ?
C2L H2LA 0.9800 . ?
C2L H2LB 0.9800 . ?
C2L H2LC 0.9800 . ?
O3L H3LA 0.8723 . ?
O3L H3LB 0.8722 . ?
O4L C5L 1.36(2) . ?
C5L H5LA 0.9800 . ?
C5L H5LB 0.9800 . ?
C5L H5LC 0.9800 . ?
C1S O2S 1.434(14) . ?
C3S O4S 1.44(4) . ?
C5S O6S 1.31(2) . ?
C7S O8S 1.40(4) . ?
C9S O10S 1.46(3) . ?
C1 H1 0.9500 . ?
C1 C2 1.35(2) . ?
C2 H2 0.9500 . ?
C3 H3 0.9500 . ?
C3 C4 1.38(3) . ?
C4 H4 0.9500 . ?

loop_
_geom_torsion_atom_site_label_1
_geom_torsion_atom_site_label_2
_geom_torsion_atom_site_label_3
_geom_torsion_atom_site_label_4
_geom_torsion
_geom_torsion_site_symmetry_1
_geom_torsion_site_symmetry_2
_geom_torsion_site_symmetry_3
_geom_torsion_site_symmetry_4
_geom_torsion_publ_flag
Cd1 N1A C2A C3A -166.2(6) . . . . ?
Cd1 N1A C6A C5A 165.7(5) . . . . ?
Cd1 N1B C2B C3B -178.0(16) . . . . ?
Cd1 N1B C6B C5B -178.9(14) . . . . ?
Cd1 N1B C2C C3C -173.0(13) . . . . ?
Cd1 N1B C6C C5C 176.1(15) . . . . ?
Cd1 N15B C16B C17B 166.0(5) 4 . . . ?
N1A C2A C3A C4A -0.8(13) . . . . ?
C2A N1A C6A C5A -1.8(10) . . . . ?
C2A C3A C4A C5A -0.5(11) . . . . ?
C2A C3A C4A C7A 175.3(7) . . . . ?
C3A C4A C5A C6A 0.6(9) . . . . ?
C3A C4A C7A N8A -15.1(9) . . . . ?
C3A C4A C7A N30A 164.9(6) . . . . ?
C4A C5A C6A N1A 0.6(10) . . . . ?
C4A C7A N8A C9A -179.3(5) . . . . ?
C4A C7A N30A C29A 178.6(5) . . . . ?
C5A C4A C7A N8A 160.5(6) . . . . ?
C5A C4A C7A N30A -19.4(9) . . . . ?
C6A N1A C2A C3A 1.9(11) . . . . ?
C7A C4A C5A C6A -175.2(6) . . . . ?
C7A N8A C9A N10A -177.8(5) . . . . ?
C7A N8A C9A C31A 1.6(8) . . . . ?
N8A C7A N30A C29A -1.4(9) . . . . ?
N8A C9A N10A C11A 177.9(5) . . . . ?
N8A C9A C31A C19A -179.3(5) . . . . ?
N8A C9A C31A C29A -2.8(8) . . . . ?
C9A N10A C11A C12A -177.9(5) . . . . ?
C9A N10A C11A N18A 3.7(10) . . . . ?
N10A C9A C31A C19A 0.1(9) . . . . ?
N10A C9A C31A C29A 176.6(5) . . . . ?
N10A C11A C12A C13A -17.8(10) . . . . ?
N10A C11A C12A C17A 162.4(10) . . . . ?
N10A C11A N18A C19A -4.1(10) . . . . ?
C11A C12A C13A C14A -178.6(8) . . . . ?
C11A C12A C17A C16A 178.3(12) . . . . ?
C11A N18A C19A N20A -176.7(6) . . . . ?
C11A N18A C19A C31A 2.1(8) . . . . ?
C12A C11A N18A C19A 177.5(5) . . . . ?
C12A C13A C14A N15A -1.4(14) . . . . ?
C13A C12A C17A C16A -1.5(19) . . . . ?
C13A C14A N15A C16A 1.9(15) . . . . ?
C14A N15A C16A C17A -2(2) . . . . ?
N15A C16A C17A C12A 2(2) . . . . ?
C17A C12A C13A C14A 1.2(14) . . . . ?
N18A C11A C12A C13A 160.8(7) . . . . ?
N18A C11A C12A C17A -19.0(11) . . . . ?
N18A C19A N20A C21A 176.2(6) . . . . ?
N18A C19A C31A C9A -0.4(9) . . . . ?
N18A C19A C31A C29A -176.9(6) . . . . ?
C19A N20A C21A C22A -178.8(6) . . . . ?
C19A N20A C21A N28A 2.3(10) . . . . ?
N20A C19A C31A C9A 178.5(6) . . . . ?
N20A C19A C31A C29A 2.0(9) . . . . ?
N20A C21A C22A C23A -9.3(11) . . . . ?
N20A C21A C22A C27A 166.0(16) . . . . ?
N20A C21A C22A C2 29.6(16) . . . . ?
N20A C21A C22A C4 -152.4(13) . . . . ?
N20A C21A N28A C29A -1.0(10) . . . . ?
C21A C22A C23A C24A -175.4(13) . . . . ?
C21A C22A C27A C26A 173.6(18) . . . . ?
C21A C22A C2 C1 -177.9(16) . . . . ?
C21A C22A C4 C3 175.9(18) . . . . ?
C21A N28A C29A N30A -179.0(6) . . . . ?
C21A N28A C29A C31A 0.1(8) . . . . ?
C22A C21A N28A C29A -179.9(5) . . . . ?
C22A C23A C24A N25A -3(2) . . . . ?
C23A C22A C27A C26A -12(3) . . . . ?
C23A C24A N25A C26A 0(3) . . . . ?
C24A N25A C26A C27A -3(4) . . . . ?
N25A C26A C27A C22A 9(5) . . . . ?
N25A C1 C2 C22A 4(3) . . . . ?
N25A C3 C4 C22A 1(3) . . . . ?
C27A C22A C23A C24A 9(2) . . . . ?
N28A C21A C22A C23A 169.7(9) . . . . ?
N28A C21A C22A C27A -15.0(17) . . . . ?
N28A C21A C22A C2 -151.3(15) . . . . ?
N28A C21A C22A C4 26.6(14) . . . . ?
N28A C29A N30A C7A 179.1(6) . . . . ?
N28A C29A C31A C9A -177.2(5) . . . . ?
N28A C29A C31A C19A -0.7(9) . . . . ?
N30A C7A N8A C9A 0.6(9) . . . . ?
N30A C29A C31A C9A 2.0(9) . . . . ?
N30A C29A C31A C19A 178.4(6) . . . . ?
C31A C9A N10A C11A -1.5(8) . . . . ?
C31A C19A N20A C21A -2.7(8) . . . . ?
C31A C29A N30A C7A 0.0(8) . . . . ?
N1B C2B C3B C4B 1(3) . . . . ?
N1B C2C C3C C4B -7(3) . . . . ?
C2B N1B C6B C5B 9(2) . . . . ?
C2B C3B C4B C5B 1(2) . . . . ?
C2B C3B C4B C7B -178.3(14) . . . . ?
C3B C4B C5B C6B 2(2) . . . . ?
C3B C4B C7B N8B 3.8(12) . . . . ?
C3B C4B C7B N30B -176.0(10) . . . . ?
C4B C5B C6B N1B -8(3) . . . . ?
C4B C7B N8B C9B 179.1(5) . . . . ?
C4B C7B N30B C29B 179.5(5) . . . . ?
C4B C5C C6C N1B 1(3) . . . . ?
C5B C4B C7B N8B -175.6(11) . . . . ?
C5B C4B C7B N30B 4.6(13) . . . . ?
C6B N1B C2B C3B -6(3) . . . . ?
C7B C4B C5B C6B -178.9(12) . . . . ?
C7B C4B C3C C2C -175.3(13) . . . . ?
C7B C4B C5C C6C 178.3(14) . . . . ?
C7B N8B C9B N10B -178.4(5) . . . . ?
C7B N8B C9B C31B 1.0(8) . . . . ?
N8B C7B N30B C29B -0.3(9) . . . . ?
N8B C9B N10B C11B 179.1(5) . . . . ?
N8B C9B C31B C19B 179.8(5) . . . . ?
N8B C9B C31B C29B 0.2(8) . . . . ?
C9B N10B C11B C12B -175.7(5) . . . . ?
C9B N10B C11B N18B 1.6(9) . . . . ?
N10B C9B C31B C19B -0.8(9) . . . . ?
N10B C9B C31B C29B 179.6(5) . . . . ?
N10B C11B C12B C13B 14.9(10) . . . . ?
N10B C11B C12B C17B -165.9(6) . . . . ?
N10B C11B N18B C19B -1.5(9) . . . . ?
C11B C12B C13B C14B 175.0(9) . . . . ?
C11B C12B C17B C16B -176.8(6) . . . . ?
C11B N18B C19B N20B 179.9(5) . . . . ?
C11B N18B C19B C31B 0.1(8) . . . . ?
C12B C11B N18B C19B 175.9(5) . . . . ?
C12B C13B C14B N15B 3.7(18) . . . . ?
C13B C12B C17B C16B 2.5(10) . . . . ?
C13B C14B N15B Cd1 -167.4(9) . . . 4 ?
C13B C14B N15B C16B -1.0(15) . . . . ?
C14B N15B C16B C17B -0.8(11) . . . . ?
N15B C16B C17B C12B 0.1(11) . . . . ?
C17B C12B C13B C14B -4.3(14) . . . . ?
N18B C11B C12B C13B -162.9(7) . . . . ?
N18B C11B C12B C17B 16.3(8) . . . . ?
N18B C19B N20B C21B 179.3(5) . . . . ?
N18B C19B C31B C9B 1.0(8) . . . . ?
N18B C19B C31B C29B -179.4(5) . . . . ?
C19B N20B C21B C22B -179.7(5) . . . . ?
C19B N20B C21B N28B 0.1(9) . . . . ?
N20B C19B C31B C9B -178.9(5) . . . . ?
N20B C19B C31B C29B 0.7(8) . . . . ?
N20B C21B C22B C23B 3.6(8) . . . . ?
N20B C21B C22B C27B -175.7(5) . . . . ?
N20B C21B N28B C29B 0.6(8) . . . . ?
C21B C22B C23B C24B 179.2(6) . . . . ?
C21B C22B C27B C26B -178.9(5) . . . . ?
C21B N28B C29B N30B -179.4(5) . . . . ?
C21B N28B C29B C31B -0.7(7) . . . . ?
C22B C21B N28B C29B -179.5(5) . . . . ?
C22B C23B C24B N25B 1.0(11) . . . . ?
C23B C22B C27B C26B 1.8(9) . . . . ?
C23B C24B N25B C26B -0.7(10) . . . . ?
C24B N25B C26B C27B 1.1(9) . . . . ?
N25B C26B C27B C22B -1.7(10) . . . . ?
C27B C22B C23B C24B -1.4(9) . . . . ?
N28B C21B C22B C23B -176.2(5) . . . . ?
N28B C21B C22B C27B 4.4(8) . . . . ?
N28B C29B N30B C7B -179.7(5) . . . . ?
N28B C29B C31B C9B 179.7(5) . . . . ?
N28B C29B C31B C19B 0.1(8) . . . . ?
N30B C7B N8B C9B -1.1(9) . . . . ?
N30B C29B C31B C9B -1.5(8) . . . . ?
N30B C29B C31B C19B 178.8(5) . . . . ?
C31B C9B N10B C11B -0.4(8) . . . . ?
C31B C19B N20B C21B -0.8(8) . . . . ?
C31B C29B N30B C7B 1.6(8) . . . . ?
C2C N1B C6C C5C -6(3) . . . . ?
C3C C4B C7B N8B -33.9(12) . . . . ?
C3C C4B C7B N30B 146.2(10) . . . . ?
C3C C4B C5C C6C 1(2) . . . . ?
C5C C4B C7B N8B 149.4(11) . . . . ?
C5C C4B C7B N30B -30.4(12) . . . . ?
C5C C4B C3C C2C 2(2) . . . . ?
C6C N1B C2C C3C 9(2) . . . . ?
C1 N25A C3 C4 7(3) . . . . ?
C2 C22A C4 C3 -6(3) . . . . ?
C3 N25A C1 C2 -10(3) . . . . ?
C4 C22A C2 C1 4(3) . . . . ?
